data_4075492
loop_
_publ_author_name
'Sharma, Hemant K.'
'Cervantes-Lee, Francisco'
'Pannell, Keith H.'

_publ_section_title
;
 Photochemical Ring-Contraction of a Tetrasilaferracyclohexane of the
 (\h5-C5H4)Fe(CO)2System to Trisilaferracyclopentanes
;
_journal_issue 16
_journal_name_full Organometallics
_journal_page_first 3969
_journal_paper_doi 10.1021/om060320c
_journal_volume 25
_journal_year 2006
_chemical_formula_sum 'C13 H22 Fe O2 Si3'
_chemical_formula_weight 350.43
_chemical_name_systematic
; 
 (?5-cyclopentadienyl)iron(dicarbonyl)hexamethyltrisilacyclopentane 
;
_space_group_IT_number 14
_symmetry_cell_setting monoclinic
_symmetry_space_group_name_Hall '-P 2yn'
_symmetry_space_group_name_H-M 'P 1 21/n 1'
_atom_sites_solution_hydrogens geom
_atom_sites_solution_primary direct
_atom_sites_solution_secondary difmap
_audit_creation_method SHELXL-97
_cell_angle_alpha 90.00
_cell_angle_beta 106.33(3)
_cell_angle_gamma 90.00
_cell_formula_units_Z 4
_cell_length_a 13.183(5)
_cell_length_b 10.707(5)
_cell_length_c 13.350(5)
_cell_measurement_reflns_used 25
_cell_measurement_temperature 293(2)
_cell_measurement_theta_max 15
_cell_measurement_theta_min 7.5
_cell_volume 1808.3(13)
_computing_cell_refinement 'as above'
_computing_data_collection 'Siemens P3 data coll. progr. 1988'
_computing_data_reduction 'as above'
_computing_molecular_graphics 'Siemens XP (Sheldrick 1988)'
_computing_publication_material 'SHELXL-97 (Sheldrick, 1997)'
_computing_structure_refinement 'SHELXL-97 (Sheldrick, 1997)'
_computing_structure_solution 'SHELXS-97 (Sheldrick, 1990)'
_diffrn_ambient_temperature 293(2)
_diffrn_measured_fraction_theta_full 1.000
_diffrn_measured_fraction_theta_max 1.000
_diffrn_measurement_device_type 'Siemens R3m/V diffractometer'
_diffrn_measurement_method 'omega scans'
_diffrn_radiation_monochromator graphite
_diffrn_radiation_source 'fine-focus sealed tube'
_diffrn_radiation_type MoK\a
_diffrn_radiation_wavelength 0.71073
_diffrn_reflns_av_R_equivalents 0.0495
_diffrn_reflns_av_sigmaI/netI 0.0387
_diffrn_reflns_limit_h_max 15
_diffrn_reflns_limit_h_min -2
_diffrn_reflns_limit_k_max 12
_diffrn_reflns_limit_k_min 0
_diffrn_reflns_limit_l_max 15
_diffrn_reflns_limit_l_min -15
_diffrn_reflns_number 3480
_diffrn_reflns_theta_full 25.05
_diffrn_reflns_theta_max 25.05
_diffrn_reflns_theta_min 1.92
_diffrn_standards_decay_% 0.3%
_diffrn_standards_interval_count 197
_diffrn_standards_number 3
_exptl_absorpt_coefficient_mu 1.028
_exptl_absorpt_correction_T_max 0.101
_exptl_absorpt_correction_T_min 0.066
_exptl_absorpt_correction_type 'semi-empirical SHELXTL 1988'
_exptl_crystal_colour red
_exptl_crystal_density_diffrn 1.287
_exptl_crystal_density_meas ?
_exptl_crystal_density_method 'not measured'
_exptl_crystal_description 'irregular fragment'
_exptl_crystal_F_000 736
_exptl_crystal_size_max 0.56
_exptl_crystal_size_mid 0.50
_exptl_crystal_size_min 0.16
_refine_diff_density_max 0.343
_refine_diff_density_min -0.323
_refine_diff_density_rms 0.068
_refine_ls_extinction_method none
_refine_ls_goodness_of_fit_ref 1.014
_refine_ls_hydrogen_treatment mixed
_refine_ls_matrix_type full
_refine_ls_number_parameters 178
_refine_ls_number_reflns 3202
_refine_ls_number_restraints 0
_refine_ls_restrained_S_all 1.014
_refine_ls_R_factor_all 0.0633
_refine_ls_R_factor_gt 0.0426
_refine_ls_shift/su_max 0.024
_refine_ls_shift/su_mean 0.001
_refine_ls_structure_factor_coef Fsqd
_refine_ls_weighting_details 'calc w=1/[\s^2^(Fo^2^)+(0.0614P)^2^+0.2913P] where P=(Fo^2^+2Fc^2^)/3'
_refine_ls_weighting_scheme calc
_refine_ls_wR_factor_gt 0.0989
_refine_ls_wR_factor_ref 0.1103
_reflns_number_gt 2423
_reflns_number_total 3202
_reflns_threshold_expression >2sigma(I)
_cod_data_source_file om060320csi20060410_054123.cif
_cod_data_source_block 795t50
_cod_depositor_comments
;
The following automatic conversions were performed:

'_exptl_crystal_density_meas' value 'not measured' was changed to '?'
- the value is perceived as not measured.

Automatic conversion script
Id: cif_fix_values 3008 2015-01-20 13:52:24Z robertas 
;
_cod_original_sg_symbol_H-M P2(1)/n
_cod_database_code 4075492

loop_
_symmetry_equiv_pos_as_xyz
'x, y, z'
'-x+1/2, y+1/2, -z+1/2'
'-x, -y, -z'
'x-1/2, -y-1/2, z-1/2'

loop_
_atom_site_label
_atom_site_type_symbol
_atom_site_fract_x
_atom_site_fract_y
_atom_site_fract_z
_atom_site_U_iso_or_equiv
_atom_site_adp_type
_atom_site_occupancy
_atom_site_symmetry_multiplicity
_atom_site_calc_flag
_atom_site_refinement_flags
Fe Fe 0.11246(3) 0.18990(5) 0.68099(3) 0.04286(17) Uani 1 1 d .
Si2 Si -0.04092(8) 0.30247(9) 0.85504(7) 0.0470(2) Uani 1 1 d .
Si1 Si -0.01524(7) 0.12592(9) 0.76191(7) 0.0453(2) Uani 1 1 d .
Si3 Si -0.04911(9) 0.44627(9) 0.72133(8) 0.0518(3) Uani 1 1 d .
O1 O 0.2692(2) 0.1491(3) 0.8790(2) 0.0808(9) Uani 1 1 d .
O2 O 0.0962(3) -0.0679(3) 0.6142(3) 0.0920(10) Uani 1 1 d .
C1 C 0.0396(3) 0.3717(3) 0.6503(2) 0.0474(8) Uani 1 1 d .
C2 C 0.1532(3) 0.3794(4) 0.6806(3) 0.0622(10) Uani 1 1 d .
H2 H 0.1961 0.4256 0.7411 0.075 Uiso 1 1 calc R
C3 C 0.1933(3) 0.3138(4) 0.6079(4) 0.0730(12) Uani 1 1 d .
H3 H 0.2676 0.3080 0.6085 0.088 Uiso 1 1 calc R
C4 C 0.1079(3) 0.2627(4) 0.5338(3) 0.0677(11) Uani 1 1 d .
H4 H 0.1116 0.2137 0.4729 0.081 Uiso 1 1 calc R
C5 C 0.0135(3) 0.2966(3) 0.5589(3) 0.0533(9) Uani 1 1 d .
H5 H -0.0583 0.2734 0.5185 0.064 Uiso 1 1 calc R
C6 C 0.2053(3) 0.1633(3) 0.8005(3) 0.0543(9) Uani 1 1 d .
C7 C 0.1030(3) 0.0348(4) 0.6413(3) 0.0585(10) Uani 1 1 d .
C8 C 0.0221(4) -0.0139(4) 0.8508(3) 0.0756(12) Uani 1 1 d .
H8A H -0.0360 -0.0360 0.8774 0.113 Uiso 1 1 calc R
H8B H 0.0826 0.0061 0.9079 0.113 Uiso 1 1 calc R
H8C H 0.0387 -0.0830 0.8124 0.113 Uiso 1 1 calc R
C9 C -0.1438(3) 0.0824(4) 0.6621(3) 0.0748(12) Uani 1 1 d .
H9A H -0.1336 0.0080 0.6259 0.112 Uiso 1 1 calc R
H9B H -0.1657 0.1494 0.6130 0.112 Uiso 1 1 calc R
H9C H -0.1973 0.0677 0.6969 0.112 Uiso 1 1 calc R
C10 C -0.1600(3) 0.2955(4) 0.9065(4) 0.0763(12) Uani 1 1 d .
H10A H -0.1529 0.2263 0.9538 0.114 Uiso 1 1 calc R
H10B H -0.2226 0.2848 0.8494 0.114 Uiso 1 1 calc R
H10C H -0.1652 0.3717 0.9426 0.114 Uiso 1 1 calc R
C11 C 0.0794(3) 0.3328(4) 0.9686(3) 0.0763(12) Uani 1 1 d .
H11A H 0.0699 0.4093 1.0024 0.115 Uiso 1 1 calc R
H11B H 0.1407 0.3394 0.9437 0.115 Uiso 1 1 calc R
H11C H 0.0886 0.2651 1.0175 0.115 Uiso 1 1 calc R
C12 C -0.1848(3) 0.4599(5) 0.6282(3) 0.0807(13) Uani 1 1 d .
H12A H -0.1799 0.4942 0.5633 0.121 Uiso 1 1 calc R
H12B H -0.2273 0.5138 0.6575 0.121 Uiso 1 1 calc R
H12C H -0.2169 0.3788 0.6162 0.121 Uiso 1 1 calc R
C13 C 0.0059(4) 0.6049(4) 0.7633(4) 0.0910(16) Uani 1 1 d .
H13A H 0.0747 0.5968 0.8119 0.136 Uiso 1 1 calc R
H13B H -0.0401 0.6481 0.7961 0.136 Uiso 1 1 calc R
H13C H 0.0112 0.6513 0.7034 0.136 Uiso 1 1 calc R

loop_
_atom_site_aniso_label
_atom_site_aniso_U_11
_atom_site_aniso_U_22
_atom_site_aniso_U_33
_atom_site_aniso_U_23
_atom_site_aniso_U_13
_atom_site_aniso_U_12
Fe 0.0388(3) 0.0484(3) 0.0405(3) -0.0035(2) 0.00975(19) 0.0001(2)
Si2 0.0537(5) 0.0475(5) 0.0424(5) 0.0020(4) 0.0177(4) 0.0044(4)
Si1 0.0467(5) 0.0421(5) 0.0483(5) -0.0004(4) 0.0152(4) -0.0023(4)
Si3 0.0692(6) 0.0419(5) 0.0463(5) 0.0023(4) 0.0197(5) 0.0072(5)
O1 0.0694(18) 0.091(2) 0.0612(17) -0.0014(16) -0.0152(14) 0.0097(16)
O2 0.115(3) 0.0640(19) 0.088(2) -0.0308(17) 0.0128(19) 0.0099(18)
C1 0.056(2) 0.0413(18) 0.0452(18) 0.0072(15) 0.0150(15) -0.0018(16)
C2 0.061(2) 0.054(2) 0.069(2) -0.0014(19) 0.0152(19) -0.0185(19)
C3 0.066(3) 0.077(3) 0.090(3) 0.015(2) 0.045(2) -0.003(2)
C4 0.086(3) 0.077(3) 0.049(2) 0.008(2) 0.034(2) 0.014(2)
C5 0.058(2) 0.059(2) 0.0416(18) 0.0058(16) 0.0118(16) 0.0071(18)
C6 0.0466(19) 0.058(2) 0.057(2) -0.0073(18) 0.0113(17) 0.0030(17)
C7 0.056(2) 0.065(3) 0.049(2) -0.0087(18) 0.0050(17) 0.0036(18)
C8 0.098(3) 0.053(2) 0.083(3) 0.015(2) 0.038(3) 0.010(2)
C9 0.052(2) 0.088(3) 0.083(3) -0.019(2) 0.018(2) -0.023(2)
C10 0.086(3) 0.074(3) 0.087(3) 0.004(2) 0.053(3) 0.010(2)
C11 0.085(3) 0.081(3) 0.054(2) -0.010(2) 0.005(2) 0.009(2)
C12 0.080(3) 0.098(3) 0.064(3) 0.015(2) 0.020(2) 0.035(3)
C13 0.155(5) 0.048(2) 0.084(3) -0.009(2) 0.058(3) -0.014(3)

loop_
_atom_type_symbol
_atom_type_description
_atom_type_scat_dispersion_real
_atom_type_scat_dispersion_imag
_atom_type_scat_source
C C 0.0033 0.0016 'International Tables Vol C Tables 4.2.6.8 and 6.1.1.4'
H H 0.0000 0.0000 'International Tables Vol C Tables 4.2.6.8 and 6.1.1.4'
O O 0.0106 0.0060 'International Tables Vol C Tables 4.2.6.8 and 6.1.1.4'
Si Si 0.0817 0.0704 'International Tables Vol C Tables 4.2.6.8 and 6.1.1.4'
Fe Fe 0.3463 0.8444 'International Tables Vol C Tables 4.2.6.8 and 6.1.1.4'

loop_
_geom_angle_atom_site_label_1
_geom_angle_atom_site_label_2
_geom_angle_atom_site_label_3
_geom_angle
C7 Fe C6 95.47(17)
C7 Fe C2 156.88(17)
C6 Fe C2 92.62(16)
C7 Fe C4 95.07(18)
C6 Fe C4 138.33(18)
C2 Fe C4 65.09(16)
C7 Fe C3 117.58(18)
C6 Fe C3 102.18(18)
C2 Fe C3 39.35(15)
C4 Fe C3 38.48(17)
C7 Fe C5 107.77(15)
C6 Fe C5 156.66(16)
C2 Fe C5 65.09(15)
C4 Fe C5 39.49(14)
C3 Fe C5 65.49(16)
C7 Fe C1 144.52(15)
C6 Fe C1 118.84(15)
C2 Fe C1 39.49(14)
C4 Fe C1 66.00(14)
C3 Fe C1 66.41(15)
C5 Fe C1 38.84(13)
C7 Fe Si1 82.08(13)
C6 Fe Si1 86.61(13)
C2 Fe Si1 120.07(11)
C4 Fe Si1 134.80(13)
C3 Fe Si1 157.01(12)
C5 Fe Si1 98.38(11)
C1 Fe Si1 90.70(9)
C10 Si2 C11 108.2(2)
C10 Si2 Si3 116.16(15)
C11 Si2 Si3 110.36(16)
C10 Si2 Si1 114.94(14)
C11 Si2 Si1 110.57(14)
Si3 Si2 Si1 96.26(6)
C8 Si1 C9 105.7(2)
C8 Si1 Si2 110.97(14)
C9 Si1 Si2 109.74(15)
C8 Si1 Fe 115.30(14)
C9 Si1 Fe 111.36(14)
Si2 Si1 Fe 103.82(5)
C13 Si3 C12 110.2(2)
C13 Si3 C1 107.06(19)
C12 Si3 C1 108.18(17)
C13 Si3 Si2 116.04(15)
C12 Si3 Si2 112.84(16)
C1 Si3 Si2 101.78(11)
C5 C1 C2 104.8(3)
C5 C1 Si3 129.7(3)
C2 C1 Si3 125.5(3)
C5 C1 Fe 68.89(19)
C2 C1 Fe 68.0(2)
Si3 C1 Fe 126.47(16)
C3 C2 C1 109.8(4)
C3 C2 Fe 70.6(2)
C1 C2 Fe 72.49(19)
C4 C3 C2 107.5(4)
C4 C3 Fe 70.5(2)
C2 C3 Fe 70.1(2)
C3 C4 C5 108.7(4)
C3 C4 Fe 71.0(2)
C5 C4 Fe 70.8(2)
C1 C5 C4 109.2(3)
C1 C5 Fe 72.27(19)
C4 C5 Fe 69.7(2)
O1 C6 Fe 177.5(4)
O2 C7 Fe 179.5(4)

loop_
_geom_bond_atom_site_label_1
_geom_bond_atom_site_label_2
_geom_bond_distance
Fe C7 1.737(4)
Fe C6 1.740(4)
Fe C2 2.099(4)
Fe C4 2.099(4)
Fe C3 2.105(4)
Fe C5 2.114(3)
Fe C1 2.159(3)
Fe Si1 2.3437(12)
Si2 C10 1.884(4)
Si2 C11 1.889(4)
Si2 Si3 2.3367(15)
Si2 Si1 2.3389(15)
Si1 C8 1.888(4)
Si1 C9 1.896(4)
Si3 C13 1.870(4)
Si3 C12 1.876(4)
Si3 C1 1.878(4)
O1 C6 1.155(4)
O2 C7 1.152(5)
C1 C5 1.421(5)
C1 C2 1.439(5)
C2 C3 1.416(5)
C3 C4 1.385(6)
C4 C5 1.423(5)
